data_4339855
loop_
_publ_author_name
'Ge, Ming-Hui'
'Corbett, John D.'

_publ_section_title
;
 Synthesis, structure, and bonding of Eu3Bi(Sn,Bi)4. A rare
 inverse-Cr5B3-type structure with a new tin/bismuth network.
;
_journal_issue 17
_journal_name_full 'Inorganic chemistry'
_journal_page_first 6864
_journal_page_last 6870
_journal_paper_doi 10.1021/ic070281c
_journal_volume 46
_journal_year 2007
_chemical_formula_sum 'Bi1.6 Eu3 Sn3.4'
_chemical_formula_weight 1193.12
_chemical_name_systematic
; 
 ? 
;
_space_group_IT_number 140
_symmetry_space_group_name_Hall '-I 4 2c'
_symmetry_space_group_name_H-M 'I 4/m c m'
_atom_sites_solution_hydrogens geom
_atom_sites_solution_primary direct
_atom_sites_solution_secondary difmap
_audit_creation_method SHELXL-97
_cell_angle_alpha 90.00
_cell_angle_beta 90.00
_cell_angle_gamma 90.00
_cell_formula_units_Z 8
_cell_length_a 8.8255(12)
_cell_length_b 8.8255(12)
_cell_length_c 12.564(3)
_cell_measurement_temperature 293(2)
_cell_volume 978.6(3)
_computing_structure_refinement 'SHELXL-97 (Sheldrick, 1997)'
_computing_structure_solution 'SHELXS-97 (Sheldrick, 1990)'
_diffrn_ambient_temperature 293(2)
_diffrn_measured_fraction_theta_full 1.000
_diffrn_measured_fraction_theta_max 1.000
_diffrn_radiation_monochromator graphite
_diffrn_radiation_source 'fine-focus sealed tube'
_diffrn_radiation_type MoK\a
_diffrn_radiation_wavelength 0.71073
_diffrn_reflns_av_R_equivalents 0.0288
_diffrn_reflns_av_sigmaI/netI 0.0173
_diffrn_reflns_limit_h_max 9
_diffrn_reflns_limit_h_min -9
_diffrn_reflns_limit_k_max 9
_diffrn_reflns_limit_k_min -9
_diffrn_reflns_limit_l_max 8
_diffrn_reflns_limit_l_min -13
_diffrn_reflns_number 1990
_diffrn_reflns_theta_full 23.18
_diffrn_reflns_theta_max 23.18
_diffrn_reflns_theta_min 3.24
_exptl_absorpt_coefficient_mu 55.905
_exptl_crystal_density_diffrn 8.098
_exptl_crystal_density_method 'not measured'
_exptl_crystal_F_000 1966
_refine_diff_density_max 41.691
_refine_diff_density_min -48.613
_refine_diff_density_rms 4.248
_refine_ls_extinction_coef 0.0002(3)
_refine_ls_extinction_expression Fc^*^=kFc[1+0.001xFc^2^\l^3^/sin(2\q)]^-1/4^
_refine_ls_extinction_method SHELXL
_refine_ls_goodness_of_fit_ref 2.496
_refine_ls_hydrogen_treatment mixed
_refine_ls_matrix_type full
_refine_ls_number_parameters 9
_refine_ls_number_reflns 202
_refine_ls_number_restraints 0
_refine_ls_restrained_S_all 2.496
_refine_ls_R_factor_all 0.2584
_refine_ls_R_factor_gt 0.2584
_refine_ls_shift/su_max 4.979
_refine_ls_shift/su_mean 1.191
_refine_ls_structure_factor_coef Fsqd
_refine_ls_weighting_details 'calc w=1/[\s^2^(Fo^2^)+(0.1359P)^2^+2415.6033P] where P=(Fo^2^+2Fc^2^)/3'
_refine_ls_weighting_scheme calc
_refine_ls_wR_factor_gt 0.5202
_refine_ls_wR_factor_ref 0.5202
_reflns_number_gt 202
_reflns_number_total 202
_reflns_threshold_expression >2sigma(I)
_cod_data_source_file ic070281c-file001.cif
_cod_data_source_block Eu3Sn3.4Bi1.6
_cod_original_formula_sum 'Bi1.60 Eu3.00 Sn3.40'
_cod_database_code 4339855

loop_
_symmetry_equiv_pos_as_xyz
'x, y, z'
'-x, -y, z'
'-y, x, z'
'y, -x, z'
'-x, y, -z+1/2'
'x, -y, -z+1/2'
'y, x, -z+1/2'
'-y, -x, -z+1/2'
'x+1/2, y+1/2, z+1/2'
'-x+1/2, -y+1/2, z+1/2'
'-y+1/2, x+1/2, z+1/2'
'y+1/2, -x+1/2, z+1/2'
'-x+1/2, y+1/2, -z+1'
'x+1/2, -y+1/2, -z+1'
'y+1/2, x+1/2, -z+1'
'-y+1/2, -x+1/2, -z+1'
'-x, -y, -z'
'x, y, -z'
'y, -x, -z'
'-y, x, -z'
'x, -y, z-1/2'
'-x, y, z-1/2'
'-y, -x, z-1/2'
'y, x, z-1/2'
'-x+1/2, -y+1/2, -z+1/2'
'x+1/2, y+1/2, -z+1/2'
'y+1/2, -x+1/2, -z+1/2'
'-y+1/2, x+1/2, -z+1/2'
'x+1/2, -y+1/2, z'
'-x+1/2, y+1/2, z'
'-y+1/2, -x+1/2, z'
'y+1/2, x+1/2, z'

loop_
_atom_site_label
_atom_site_type_symbol
_atom_site_fract_x
_atom_site_fract_y
_atom_site_fract_z
_atom_site_U_iso_or_equiv
_atom_site_adp_type
_atom_site_occupancy
_atom_site_symmetry_multiplicity
_atom_site_calc_flag
_atom_site_refinement_flags
Eu1 Eu 0.3399(11) 0.8399(11) 0.0000 0.000(5) Uiso 1 4 d S
Sn1 Sn 0.1442(10) 0.6442(10) 0.1868(11) 0.000(5) Uiso 1 2 d S
Q1 Sn 0.0000 0.0000 0.0000 0.000(5) Uiso 2.00 8 d SP
Q2 Bi 0.0000 0.0000 0.2500 0.041(5) Uiso 2.00 8 d SP

loop_
_atom_type_symbol
_atom_type_description
_atom_type_scat_dispersion_real
_atom_type_scat_dispersion_imag
_atom_type_scat_source
Sn Sn -0.6537 1.4246 'International Tables Vol C Tables 4.2.6.8 and 6.1.1.4'
Eu Eu -0.1578 3.6682 'International Tables Vol C Tables 4.2.6.8 and 6.1.1.4'
Bi Bi -4.1077 10.2566 'International Tables Vol C Tables 4.2.6.8 and 6.1.1.4'

loop_
_geom_bond_atom_site_label_1
_geom_bond_atom_site_label_2
_geom_bond_distance
_geom_bond_site_symmetry_2
Eu1 Q1 3.316(5) 1_565
Eu1 Q1 3.316(5) 13_554
Eu1 Sn1 3.387(17) 18
Eu1 Sn1 3.387(17) .
Eu1 Sn1 3.569(14) 3_665
Eu1 Sn1 3.569(14) 4_565
Eu1 Sn1 3.569(14) 20_665
Eu1 Sn1 3.569(14) 19_565
Eu1 Eu1 4.00(3) 17_675
Sn1 Sn1 3.00(2) 28
Sn1 Sn1 3.00(2) 27_455
Sn1 Sn1 3.08(3) 25_565
Sn1 Q2 3.480(6) 1_565
Sn1 Q2 3.480(6) 25
Sn1 Eu1 3.569(14) 3_655
Sn1 Eu1 3.569(14) 19_465
Q1 Q2 3.1410(6) 17
Q1 Q2 3.1410(6) .
Q1 Eu1 3.316(5) 3_655
Q1 Eu1 3.316(5) 19_455
Q1 Eu1 3.316(5) 17_565
Q1 Eu1 3.316(5) 1_545
Q2 Q1 3.1410(6) 5
Q2 Sn1 3.480(6) 4_455
Q2 Sn1 3.480(6) 27_455
Q2 Sn1 3.480(6) 3_655
Q2 Sn1 3.480(6) 28_545
Q2 Sn1 3.480(6) 1_545
Q2 Sn1 3.480(6) 25
Q2 Sn1 3.480(6) 2_565
Q2 Sn1 3.480(6) 26_445
